data_1566702
loop_
_publ_author_name
'Guo, Jia'
'Xiong, Wen-Bin'
'Ma, Hao-Ran'
'Fan, Luoyi'
'Zhou, You-Yun'
'Wong, Henry N. C.'
'Cui, Jian-Fang'

_publ_section_title
;
 Optical Resolution of 1,16-Dihydroxytetraphenylene by Chiral Gold(III)
 Complexation and Its Applications as Chiral Ligands in Asymmetric
 Catalysis
;
_journal_name_full 'Chemical Science'
_journal_paper_doi 10.1039/D2SC00388K
_journal_year 2022
_chemical_absolute_configuration ad
_chemical_formula_moiety 'C38 H24 N O2 P'
_chemical_formula_sum 'C38 H24 N O2 P'
_chemical_formula_weight 557.55
_space_group_crystal_system orthorhombic
_space_group_IT_number 19
_space_group_name_Hall 'P 2ac 2ab'
_space_group_name_H-M_alt 'P 21 21 21'
_atom_sites_solution_hydrogens geom
_atom_sites_solution_primary dual
_audit_creation_date 2021-11-11
_audit_creation_method
;
Olex2 1.5
(compiled 2021.10.07 svn.r9718050b for OlexSys, GUI svn.r6410)
;
_audit_update_record
;
2021-12-04 deposited with the CCDC.	2022-03-24 downloaded from the CCDC.
;
_cell_angle_alpha 90
_cell_angle_beta 90
_cell_angle_gamma 90
_cell_formula_units_Z 4
_cell_length_a 11.8935(6)
_cell_length_b 12.6595(6)
_cell_length_c 18.8734(10)
_cell_measurement_reflns_used 9962
_cell_measurement_temperature 100
_cell_measurement_theta_max 72.36
_cell_measurement_theta_min 4.39
_cell_volume 2841.7(2)
_computing_cell_refinement 'SAINT V8.40A (Bruker, 2019)'
_computing_data_reduction 'SAINT V8.40A (Bruker, 2019)'
_computing_molecular_graphics 'Olex2 1.5 (Dolomanov et al., 2009)'
_computing_publication_material 'Olex2 1.5 (Dolomanov et al., 2009)'
_computing_structure_refinement 'SHELXL 2018/3 (Sheldrick, 2015)'
_computing_structure_solution 'SHELXT  (Sheldrick, 2015)'
_diffrn_ambient_temperature 100
_diffrn_detector 'Bruker PHOTON 100 area detector'
_diffrn_detector_area_resol_mean 7.9
_diffrn_detector_type 'CMOS area detector'
_diffrn_measured_fraction_theta_full 1.000
_diffrn_measured_fraction_theta_max 0.998
_diffrn_measurement_device 'three-circle diffractometer'
_diffrn_measurement_device_type 'Bruker CMOS area detector'
_diffrn_measurement_method '\w and \f scans'
_diffrn_radiation_monochromator 'mirror optics'
_diffrn_radiation_probe x-ray
_diffrn_radiation_type CuK\a
_diffrn_radiation_wavelength 1.54178
_diffrn_reflns_av_R_equivalents 0.0397
_diffrn_reflns_av_unetI/netI 0.0219
_diffrn_reflns_Laue_measured_fraction_full 1.000
_diffrn_reflns_Laue_measured_fraction_max 0.998
_diffrn_reflns_limit_h_max 14
_diffrn_reflns_limit_h_min -13
_diffrn_reflns_limit_k_max 15
_diffrn_reflns_limit_k_min -15
_diffrn_reflns_limit_l_max 23
_diffrn_reflns_limit_l_min -20
_diffrn_reflns_number 34083
_diffrn_reflns_point_group_measured_fraction_full 1.000
_diffrn_reflns_point_group_measured_fraction_max 0.997
_diffrn_reflns_theta_full 67.679
_diffrn_reflns_theta_max 72.350
_diffrn_reflns_theta_min 4.205
_diffrn_source 'microfocus sealed X-ray tube'
_diffrn_source_current 1.1
_diffrn_source_power 0.05500000000000001
_diffrn_source_type 'Incoatec I\ms'
_diffrn_source_voltage 50.0
_diffrn_standards_number 0
_exptl_absorpt_coefficient_mu 1.139
_exptl_absorpt_correction_T_max 0.7536
_exptl_absorpt_correction_T_min 0.6373
_exptl_absorpt_correction_type multi-scan
_exptl_absorpt_process_details
;
SADABS-2016/2 (Bruker,2016/2) was used for absorption correction.
wR2(int) was 0.0756 before and 0.0442 after correction.
The Ratio of minimum to maximum transmission is 0.8457.
The \l/2 correction factor is Not present.
;
_exptl_crystal_colour colourless
_exptl_crystal_colour_primary colourless
_exptl_crystal_density_diffrn 1.303
_exptl_crystal_description prism
_exptl_crystal_F_000 1160
_exptl_crystal_size_max 0.35
_exptl_crystal_size_mid 0.31
_exptl_crystal_size_min 0.26
_refine_diff_density_max 0.185
_refine_diff_density_min -0.214
_refine_diff_density_rms 0.033
_refine_ls_abs_structure_details
;
 Flack x determined using 2393 quotients [(I+)-(I-)]/[(I+)+(I-)]
 (Parsons, Flack and Wagner, Acta Cryst. B69 (2013) 249-259).
;
_refine_ls_abs_structure_Flack -0.002(4)
_refine_ls_extinction_coef 0.00080(13)
_refine_ls_extinction_expression Fc^*^=kFc[1+0.001xFc^2^\l^3^/sin(2\q)]^-1/4^
_refine_ls_extinction_method 'SHELXL-2018/3 (Sheldrick 2018)'
_refine_ls_goodness_of_fit_ref 1.047
_refine_ls_hydrogen_treatment constr
_refine_ls_matrix_type full
_refine_ls_number_parameters 380
_refine_ls_number_reflns 5619
_refine_ls_number_restraints 0
_refine_ls_restrained_S_all 1.047
_refine_ls_R_factor_all 0.0250
_refine_ls_R_factor_gt 0.0242
_refine_ls_shift/su_max 0.001
_refine_ls_shift/su_mean 0.000
_refine_ls_structure_factor_coef Fsqd
_refine_ls_weighting_details 'w=1/[\s^2^(Fo^2^)+(0.0316P)^2^+0.5895P] where P=(Fo^2^+2Fc^2^)/3'
_refine_ls_weighting_scheme calc
_refine_ls_wR_factor_gt 0.0607
_refine_ls_wR_factor_ref 0.0610
_reflns_Friedel_coverage 0.775
_reflns_Friedel_fraction_full 1.000
_reflns_Friedel_fraction_max 0.997
_reflns_number_gt 5536
_reflns_number_total 5619
_reflns_threshold_expression 'I > 2\s(I)'
_cod_data_source_file d2sc00388k2.cif
_cod_data_source_block cxy3422_0m
_cod_database_code 1566702
_shelx_shelxl_version_number 2018/3
_shelx_space_group_comment
;
The symmetry employed for this shelxl refinement is uniquely defined
by the following loop, which should always be used as a source of
symmetry information in preference to the above space-group names.
They are only intended as comments.
;
_olex2_refinement_description
;
1. Fixed Uiso
 At 1.2 times of:
  All C(H) groups
2.a Aromatic/amide H refined with riding coordinates:
 C1(H1), C2(H2), C3(H3), C9(H9), C10(H10), C11(H11), C12(H12), C13(H13),
 C14(H14), C17(H17), C18(H18), C19(H19), C21(H21), C22(H22), C23(H23), C24(H24),
  C27(H27), C28(H28), C29(H29), C34(H34), C35(H35), C36(H36), C37(H37), C38(H38)
;
_olex2_submission_special_instructions 'No special instructions were received'

loop_
_space_group_symop_operation_xyz
'x, y, z'
'x+1/2, -y+1/2, -z'
'-x, y+1/2, -z+1/2'
'-x+1/2, -y, z+1/2'

loop_
_atom_site_label
_atom_site_type_symbol
_atom_site_fract_x
_atom_site_fract_y
_atom_site_fract_z
_atom_site_U_iso_or_equiv
_atom_site_adp_type
_atom_site_occupancy
_atom_site_site_symmetry_order
_atom_site_calc_flag
_atom_site_refinement_flags_posn
_atom_site_refinement_flags_adp
_atom_site_refinement_flags_occupancy
_atom_site_disorder_assembly
_atom_site_disorder_group
P1 P 0.53708(3) 0.56425(3) 0.55996(2) 0.01487(10) Uani 1 1 d . . . . .
O1 O 0.46569(10) 0.50382(8) 0.62421(6) 0.0154(2) Uani 1 1 d . . . . .
O2 O 0.50225(9) 0.68766(9) 0.57696(6) 0.0170(2) Uani 1 1 d . . . . .
N1 N 0.66728(11) 0.55039(11) 0.59246(7) 0.0168(3) Uani 1 1 d . . . . .
C1 C 0.06149(14) 0.93644(15) 0.72461(10) 0.0230(4) Uani 1 1 d . . . . .
H1 H 0.028944 1.001180 0.739695 0.028 Uiso 1 1 calc R U . . .
C2 C 0.07069(14) 0.91376(14) 0.65284(10) 0.0231(4) Uani 1 1 d . . . . .
H2 H 0.046562 0.963976 0.618664 0.028 Uiso 1 1 calc R U . . .
C3 C 0.11521(14) 0.81757(14) 0.63102(9) 0.0201(3) Uani 1 1 d . . . . .
H3 H 0.119274 0.801603 0.581907 0.024 Uiso 1 1 calc R U . . .
C4 C 0.15398(13) 0.74424(13) 0.68052(9) 0.0165(3) Uani 1 1 d . . . . .
C5 C 0.19761(13) 0.63986(13) 0.65531(8) 0.0160(3) Uani 1 1 d . . . . .
C6 C 0.31334(13) 0.61740(13) 0.65585(8) 0.0146(3) Uani 1 1 d . . . . .
C7 C 0.35012(13) 0.52324(13) 0.62568(8) 0.0148(3) Uani 1 1 d . . . . .
C8 C 0.74335(14) 0.48725(14) 0.55161(8) 0.0184(3) Uani 1 1 d . . . . .
C9 C 0.72429(18) 0.37994(15) 0.54463(9) 0.0259(4) Uani 1 1 d . . . . .
H9 H 0.662035 0.348365 0.568002 0.031 Uiso 1 1 calc R U . . .
C10 C 0.7956(2) 0.31807(16) 0.50369(10) 0.0338(5) Uani 1 1 d . . . . .
H10 H 0.782153 0.244440 0.498886 0.041 Uiso 1 1 calc R U . . .
C11 C 0.88626(19) 0.36453(18) 0.46994(11) 0.0348(5) Uani 1 1 d . . . . .
H11 H 0.935610 0.322503 0.442161 0.042 Uiso 1 1 calc R U . . .
C12 C 0.79363(16) 0.69103(16) 0.77836(10) 0.0285(4) Uani 1 1 d . . . . .
H12 H 0.820474 0.724341 0.820167 0.034 Uiso 1 1 calc R U . . .
C13 C 0.71355(16) 0.61126(16) 0.78295(10) 0.0263(4) Uani 1 1 d . . . . .
H13 H 0.686423 0.589633 0.828020 0.032 Uiso 1 1 calc R U . . .
C14 C 0.67313(14) 0.56317(14) 0.72211(9) 0.0206(3) Uani 1 1 d . . . . .
H14 H 0.618738 0.508438 0.725381 0.025 Uiso 1 1 calc R U . . .
C15 C 0.71263(13) 0.59548(13) 0.65626(9) 0.0174(3) Uani 1 1 d . . . . .
C16 C 0.79554(14) 0.67422(13) 0.65035(10) 0.0207(3) Uani 1 1 d . . . . .
C17 C 0.83401(15) 0.72171(15) 0.71300(11) 0.0274(4) Uani 1 1 d . . . . .
H17 H 0.888946 0.776047 0.710358 0.033 Uiso 1 1 calc R U . . .
C18 C 0.84133(15) 0.70818(15) 0.58226(11) 0.0256(4) Uani 1 1 d . . . . .
H18 H 0.861107 0.780647 0.578350 0.031 Uiso 1 1 calc R U . . .
C19 C 0.85851(15) 0.64841(16) 0.52472(10) 0.0266(4) Uani 1 1 d . . . . .
H19 H 0.889046 0.682798 0.484335 0.032 Uiso 1 1 calc R U . . .
C20 C 0.83494(15) 0.53542(15) 0.51786(9) 0.0218(4) Uani 1 1 d . . . . .
C21 C 0.90539(16) 0.47182(18) 0.47647(11) 0.0306(4) Uani 1 1 d . . . . .
H21 H 0.967334 0.502886 0.452480 0.037 Uiso 1 1 calc R U . . .
C22 C 0.27631(15) 0.44833(13) 0.59957(9) 0.0192(3) Uani 1 1 d . . . . .
H22 H 0.303452 0.383477 0.580900 0.023 Uiso 1 1 calc R U . . .
C23 C 0.16167(15) 0.46965(14) 0.60113(9) 0.0217(4) Uani 1 1 d . . . . .
H23 H 0.109697 0.418667 0.584056 0.026 Uiso 1 1 calc R U . . .
C24 C 0.12296(13) 0.56536(15) 0.62762(9) 0.0190(3) Uani 1 1 d . . . . .
H24 H 0.044698 0.580339 0.626886 0.023 Uiso 1 1 calc R U . . .
C25 C 0.39692(13) 0.69192(12) 0.68592(9) 0.0144(3) Uani 1 1 d . . . . .
C26 C 0.39111(13) 0.72450(13) 0.75702(9) 0.0155(3) Uani 1 1 d . . . . .
C27 C 0.46772(14) 0.79884(13) 0.78204(9) 0.0182(3) Uani 1 1 d . . . . .
H27 H 0.464638 0.820346 0.830228 0.022 Uiso 1 1 calc R U . . .
C28 C 0.54864(14) 0.84201(13) 0.73748(10) 0.0206(3) Uani 1 1 d . . . . .
H28 H 0.596786 0.896366 0.754329 0.025 Uiso 1 1 calc R U . . .
C29 C 0.55911(13) 0.80589(13) 0.66864(9) 0.0181(3) Uani 1 1 d . . . . .
H29 H 0.615257 0.833864 0.638151 0.022 Uiso 1 1 calc R U . . .
C30 C 0.48626(13) 0.72819(12) 0.64497(8) 0.0152(3) Uani 1 1 d . . . . .
C31 C 0.31063(13) 0.67265(13) 0.80704(8) 0.0161(3) Uani 1 1 d . . . . .
C32 C 0.19461(13) 0.69381(13) 0.80608(9) 0.0167(3) Uani 1 1 d . . . . .
C33 C 0.14815(13) 0.76879(13) 0.75292(9) 0.0172(3) Uani 1 1 d . . . . .
C34 C 0.10008(13) 0.86405(14) 0.77416(10) 0.0197(3) Uani 1 1 d . . . . .
H34 H 0.093645 0.879631 0.823229 0.024 Uiso 1 1 calc R U . . .
C35 C 0.12505(14) 0.64468(14) 0.85559(9) 0.0203(3) Uani 1 1 d . . . . .
H35 H 0.046751 0.659529 0.855524 0.024 Uiso 1 1 calc R U . . .
C36 C 0.16846(15) 0.57440(15) 0.90496(9) 0.0233(4) Uani 1 1 d . . . . .
H36 H 0.120062 0.541380 0.938322 0.028 Uiso 1 1 calc R U . . .
C37 C 0.28290(15) 0.55252(14) 0.90544(9) 0.0221(3) Uani 1 1 d . . . . .
H37 H 0.313041 0.504170 0.938921 0.027 Uiso 1 1 calc R U . . .
C38 C 0.35314(14) 0.60176(14) 0.85664(9) 0.0196(3) Uani 1 1 d . . . . .
H38 H 0.431404 0.586765 0.857178 0.023 Uiso 1 1 calc R U . . .

loop_
_atom_site_aniso_label
_atom_site_aniso_U_11
_atom_site_aniso_U_22
_atom_site_aniso_U_33
_atom_site_aniso_U_23
_atom_site_aniso_U_13
_atom_site_aniso_U_12
P1 0.01569(18) 0.01566(18) 0.01326(18) -0.00087(15) 0.00114(15) 0.00001(15)
O1 0.0137(5) 0.0147(5) 0.0178(5) 0.0006(4) 0.0014(4) 0.0010(4)
O2 0.0195(5) 0.0163(5) 0.0151(6) 0.0019(4) 0.0016(4) 0.0016(4)
N1 0.0156(6) 0.0179(6) 0.0169(6) -0.0020(5) 0.0028(5) 0.0004(5)
C1 0.0182(8) 0.0191(8) 0.0318(9) -0.0029(8) 0.0000(7) 0.0020(7)
C2 0.0200(8) 0.0216(8) 0.0278(9) 0.0054(7) -0.0022(7) 0.0032(7)
C3 0.0156(7) 0.0237(8) 0.0209(8) 0.0016(7) -0.0008(6) 0.0002(6)
C4 0.0100(7) 0.0194(8) 0.0200(8) 0.0005(6) -0.0009(6) 0.0002(6)
C5 0.0165(7) 0.0193(8) 0.0122(7) 0.0021(6) -0.0003(6) 0.0009(6)
C6 0.0161(7) 0.0158(7) 0.0117(7) 0.0012(6) -0.0011(6) -0.0013(6)
C7 0.0150(7) 0.0179(7) 0.0117(7) 0.0023(6) 0.0005(6) 0.0008(6)
C8 0.0192(8) 0.0219(8) 0.0142(8) 0.0002(6) 0.0027(6) 0.0039(6)
C9 0.0373(10) 0.0215(8) 0.0188(8) 0.0014(7) 0.0072(8) 0.0016(7)
C10 0.0561(13) 0.0229(9) 0.0224(9) -0.0008(7) 0.0089(9) 0.0106(9)
C11 0.0396(11) 0.0432(12) 0.0216(9) -0.0031(9) 0.0080(8) 0.0217(10)
C12 0.0225(8) 0.0337(10) 0.0293(9) -0.0139(8) -0.0078(8) 0.0065(8)
C13 0.0255(9) 0.0328(10) 0.0207(8) -0.0053(7) -0.0005(7) 0.0088(8)
C14 0.0200(7) 0.0199(8) 0.0218(8) -0.0017(7) 0.0011(6) 0.0040(7)
C15 0.0152(7) 0.0165(7) 0.0204(8) -0.0033(6) -0.0006(6) 0.0035(6)
C16 0.0156(7) 0.0177(8) 0.0289(9) -0.0028(7) -0.0021(7) 0.0042(6)
C17 0.0185(8) 0.0245(9) 0.0391(11) -0.0081(8) -0.0056(8) 0.0017(7)
C18 0.0172(8) 0.0226(8) 0.0370(10) 0.0053(7) -0.0018(7) -0.0049(7)
C19 0.0203(8) 0.0330(10) 0.0265(9) 0.0080(8) 0.0044(7) -0.0046(7)
C20 0.0182(8) 0.0308(9) 0.0163(8) 0.0022(7) 0.0021(6) 0.0027(7)
C21 0.0213(9) 0.0476(12) 0.0228(9) 0.0015(8) 0.0072(7) 0.0070(8)
C22 0.0229(8) 0.0175(8) 0.0172(7) -0.0029(6) 0.0012(6) -0.0018(6)
C23 0.0200(8) 0.0240(8) 0.0211(8) -0.0031(7) -0.0022(7) -0.0053(7)
C24 0.0152(7) 0.0240(8) 0.0178(7) 0.0002(7) -0.0025(6) -0.0007(7)
C25 0.0129(7) 0.0124(7) 0.0180(7) 0.0003(6) -0.0021(6) 0.0029(6)
C26 0.0129(7) 0.0143(7) 0.0193(8) -0.0006(6) -0.0010(6) 0.0029(6)
C27 0.0167(7) 0.0182(7) 0.0197(7) -0.0048(6) -0.0019(7) 0.0026(6)
C28 0.0161(7) 0.0153(7) 0.0305(9) -0.0042(7) -0.0019(7) -0.0016(6)
C29 0.0148(7) 0.0138(7) 0.0256(8) 0.0017(7) 0.0029(6) 0.0013(6)
C30 0.0170(7) 0.0120(7) 0.0166(8) 0.0019(6) -0.0004(6) 0.0045(6)
C31 0.0168(8) 0.0168(8) 0.0146(7) -0.0049(6) -0.0012(6) -0.0010(6)
C32 0.0162(8) 0.0173(7) 0.0166(7) -0.0030(6) -0.0014(6) -0.0010(6)
C33 0.0110(7) 0.0195(8) 0.0210(8) -0.0005(6) -0.0006(6) -0.0023(6)
C34 0.0142(7) 0.0217(8) 0.0232(8) -0.0029(7) 0.0003(6) -0.0013(6)
C35 0.0168(7) 0.0249(8) 0.0191(8) -0.0026(7) -0.0001(6) -0.0036(7)
C36 0.0267(9) 0.0264(9) 0.0168(7) 0.0009(7) 0.0011(7) -0.0080(7)
C37 0.0270(9) 0.0225(8) 0.0167(8) 0.0021(7) -0.0047(7) -0.0014(7)
C38 0.0186(8) 0.0229(8) 0.0172(8) -0.0032(6) -0.0032(6) 0.0014(6)

loop_
_atom_type_symbol
_atom_type_description
_atom_type_scat_dispersion_real
_atom_type_scat_dispersion_imag
_atom_type_scat_source
C C 0.0181 0.0091 'International Tables Vol C Tables 4.2.6.8 and 6.1.1.4'
H H 0.0000 0.0000 'International Tables Vol C Tables 4.2.6.8 and 6.1.1.4'
N N 0.0311 0.0180 'International Tables Vol C Tables 4.2.6.8 and 6.1.1.4'
O O 0.0492 0.0322 'International Tables Vol C Tables 4.2.6.8 and 6.1.1.4'
P P 0.2955 0.4335 'International Tables Vol C Tables 4.2.6.8 and 6.1.1.4'

loop_
_geom_angle_atom_site_label_1
_geom_angle_atom_site_label_2
_geom_angle_atom_site_label_3
_geom_angle
_geom_angle_site_symmetry_1
_geom_angle_site_symmetry_3
_geom_angle_publ_flag
O1 P1 N1 99.00(6) . . ?
O2 P1 O1 99.52(6) . . ?
O2 P1 N1 105.10(7) . . ?
C7 O1 P1 115.79(10) . . ?
C30 O2 P1 124.20(10) . . ?
C8 N1 P1 116.44(11) . . ?
C8 N1 C15 115.82(13) . . ?
C15 N1 P1 127.74(11) . . ?
C2 C1 H1 120.2 . . ?
C34 C1 H1 120.2 . . ?
C34 C1 C2 119.65(17) . . ?
C1 C2 H2 120.0 . . ?
C1 C2 C3 120.00(17) . . ?
C3 C2 H2 120.0 . . ?
C2 C3 H3 119.7 . . ?
C2 C3 C4 120.68(16) . . ?
C4 C3 H3 119.7 . . ?
C3 C4 C5 119.28(15) . . ?
C3 C4 C33 119.23(15) . . ?
C33 C4 C5 121.47(15) . . ?
C6 C5 C4 121.04(15) . . ?
C24 C5 C4 119.64(14) . . ?
C24 C5 C6 119.25(15) . . ?
C5 C6 C25 122.03(15) . . ?
C7 C6 C5 118.57(15) . . ?
C7 C6 C25 119.38(14) . . ?
C6 C7 O1 117.92(14) . . ?
C22 C7 O1 119.80(15) . . ?
C22 C7 C6 122.24(15) . . ?
C9 C8 N1 119.72(16) . . ?
C9 C8 C20 120.75(17) . . ?
C20 C8 N1 119.52(15) . . ?
C8 C9 H9 119.8 . . ?
C8 C9 C10 120.44(18) . . ?
C10 C9 H9 119.8 . . ?
C9 C10 H10 120.3 . . ?
C11 C10 C9 119.48(19) . . ?
C11 C10 H10 120.3 . . ?
C10 C11 H11 119.8 . . ?
C21 C11 C10 120.31(18) . . ?
C21 C11 H11 119.8 . . ?
C13 C12 H12 120.0 . . ?
C17 C12 H12 120.0 . . ?
C17 C12 C13 119.91(17) . . ?
C12 C13 H13 119.8 . . ?
C14 C13 C12 120.32(18) . . ?
C14 C13 H13 119.8 . . ?
C13 C14 H14 120.2 . . ?
C13 C14 C15 119.63(17) . . ?
C15 C14 H14 120.2 . . ?
C14 C15 N1 120.34(15) . . ?
C14 C15 C16 121.09(16) . . ?
C16 C15 N1 118.55(15) . . ?
C15 C16 C18 122.67(16) . . ?
C17 C16 C15 117.74(17) . . ?
C17 C16 C18 119.59(16) . . ?
C12 C17 C16 121.28(17) . . ?
C12 C17 H17 119.4 . . ?
C16 C17 H17 119.4 . . ?
C16 C18 H18 116.4 . . ?
C19 C18 C16 127.17(17) . . ?
C19 C18 H18 116.4 . . ?
C18 C19 H19 116.7 . . ?
C18 C19 C20 126.50(17) . . ?
C20 C19 H19 116.7 . . ?
C8 C20 C19 122.27(16) . . ?
C21 C20 C8 117.94(17) . . ?
C21 C20 C19 119.79(17) . . ?
C11 C21 C20 121.07(19) . . ?
C11 C21 H21 119.5 . . ?
C20 C21 H21 119.5 . . ?
C7 C22 H22 120.6 . . ?
C7 C22 C23 118.81(16) . . ?
C23 C22 H22 120.6 . . ?
C22 C23 H23 119.9 . . ?
C24 C23 C22 120.13(16) . . ?
C24 C23 H23 119.9 . . ?
C5 C24 H24 119.6 . . ?
C23 C24 C5 120.86(15) . . ?
C23 C24 H24 119.6 . . ?
C26 C25 C6 121.27(15) . . ?
C30 C25 C6 120.60(15) . . ?
C30 C25 C26 118.09(15) . . ?
C25 C26 C31 120.34(14) . . ?
C27 C26 C25 119.34(15) . . ?
C27 C26 C31 120.07(15) . . ?
C26 C27 H27 119.6 . . ?
C28 C27 C26 120.90(16) . . ?
C28 C27 H27 119.6 . . ?
C27 C28 H28 120.0 . . ?
C29 C28 C27 120.05(15) . . ?
C29 C28 H28 120.0 . . ?
C28 C29 H29 120.6 . . ?
C28 C29 C30 118.78(15) . . ?
C30 C29 H29 120.6 . . ?
C25 C30 O2 119.58(14) . . ?
C29 C30 O2 118.20(14) . . ?
C29 C30 C25 122.20(15) . . ?
C32 C31 C26 122.44(15) . . ?
C38 C31 C26 118.35(14) . . ?
C38 C31 C32 119.21(15) . . ?
C31 C32 C33 119.66(15) . . ?
C35 C32 C31 119.27(15) . . ?
C35 C32 C33 121.07(15) . . ?
C4 C33 C32 119.81(15) . . ?
C34 C33 C4 119.48(16) . . ?
C34 C33 C32 120.71(15) . . ?
C1 C34 C33 120.90(17) . . ?
C1 C34 H34 119.6 . . ?
C33 C34 H34 119.6 . . ?
C32 C35 H35 119.5 . . ?
C36 C35 C32 121.00(16) . . ?
C36 C35 H35 119.5 . . ?
C35 C36 H36 120.1 . . ?
C35 C36 C37 119.78(16) . . ?
C37 C36 H36 120.1 . . ?
C36 C37 H37 120.2 . . ?
C36 C37 C38 119.66(16) . . ?
C38 C37 H37 120.2 . . ?
C31 C38 H38 119.5 . . ?
C37 C38 C31 121.07(16) . . ?
C37 C38 H38 119.5 . . ?

loop_
_geom_bond_atom_site_label_1
_geom_bond_atom_site_label_2
_geom_bond_distance
_geom_bond_site_symmetry_2
_geom_bond_publ_flag
P1 O1 1.6664(12) . ?
P1 O2 1.6478(12) . ?
P1 N1 1.6749(14) . ?
O1 C7 1.3965(19) . ?
O2 C30 1.395(2) . ?
N1 C8 1.432(2) . ?
N1 C15 1.438(2) . ?
C1 H1 0.9500 . ?
C1 C2 1.389(3) . ?
C1 C34 1.387(3) . ?
C2 H2 0.9500 . ?
C2 C3 1.390(3) . ?
C3 H3 0.9500 . ?
C3 C4 1.395(2) . ?
C4 C5 1.497(2) . ?
C4 C33 1.403(2) . ?
C5 C6 1.405(2) . ?
C5 C24 1.397(2) . ?
C6 C7 1.392(2) . ?
C6 C25 1.483(2) . ?
C7 C22 1.383(2) . ?
C8 C9 1.383(3) . ?
C8 C20 1.402(2) . ?
C9 H9 0.9500 . ?
C9 C10 1.389(3) . ?
C10 H10 0.9500 . ?
C10 C11 1.384(3) . ?
C11 H11 0.9500 . ?
C11 C21 1.383(3) . ?
C12 H12 0.9500 . ?
C12 C13 1.391(3) . ?
C12 C17 1.380(3) . ?
C13 H13 0.9500 . ?
C13 C14 1.386(3) . ?
C14 H14 0.9500 . ?
C14 C15 1.390(2) . ?
C15 C16 1.407(2) . ?
C16 C17 1.403(3) . ?
C16 C18 1.461(3) . ?
C17 H17 0.9500 . ?
C18 H18 0.9500 . ?
C18 C19 1.339(3) . ?
C19 H19 0.9500 . ?
C19 C20 1.463(3) . ?
C20 C21 1.400(3) . ?
C21 H21 0.9500 . ?
C22 H22 0.9500 . ?
C22 C23 1.390(3) . ?
C23 H23 0.9500 . ?
C23 C24 1.389(3) . ?
C24 H24 0.9500 . ?
C25 C26 1.405(2) . ?
C25 C30 1.392(2) . ?
C26 C27 1.392(2) . ?
C26 C31 1.496(2) . ?
C27 H27 0.9500 . ?
C27 C28 1.390(2) . ?
C28 H28 0.9500 . ?
C28 C29 1.383(3) . ?
C29 H29 0.9500 . ?
C29 C30 1.385(2) . ?
C31 C32 1.406(2) . ?
C31 C38 1.392(2) . ?
C32 C33 1.488(2) . ?
C32 C35 1.394(2) . ?
C33 C34 1.393(2) . ?
C34 H34 0.9500 . ?
C35 H35 0.9500 . ?
C35 C36 1.388(3) . ?
C36 H36 0.9500 . ?
C36 C37 1.389(3) . ?
C37 H37 0.9500 . ?
C37 C38 1.391(3) . ?
C38 H38 0.9500 . ?

loop_
_geom_torsion_atom_site_label_1
_geom_torsion_atom_site_label_2
_geom_torsion_atom_site_label_3
_geom_torsion_atom_site_label_4
_geom_torsion
_geom_torsion_site_symmetry_1
_geom_torsion_site_symmetry_2
_geom_torsion_site_symmetry_3
_geom_torsion_site_symmetry_4
_geom_torsion_publ_flag
P1 O1 C7 C6 -79.94(15) . . . . ?
P1 O1 C7 C22 102.02(15) . . . . ?
P1 O2 C30 C25 -66.22(18) . . . . ?
P1 O2 C30 C29 115.45(14) . . . . ?
P1 N1 C8 C9 -66.97(19) . . . . ?
P1 N1 C8 C20 111.63(15) . . . . ?
P1 N1 C15 C14 67.3(2) . . . . ?
P1 N1 C15 C16 -111.30(16) . . . . ?
O1 P1 O2 C30 35.62(13) . . . . ?
O1 P1 N1 C8 116.00(12) . . . . ?
O1 P1 N1 C15 -64.86(15) . . . . ?
O1 C7 C22 C23 -179.58(15) . . . . ?
O2 P1 O1 C7 56.50(11) . . . . ?
O2 P1 N1 C8 -141.52(12) . . . . ?
O2 P1 N1 C15 37.63(15) . . . . ?
N1 P1 O1 C7 163.59(11) . . . . ?
N1 P1 O2 C30 -66.47(13) . . . . ?
N1 C8 C9 C10 178.31(17) . . . . ?
N1 C8 C20 C19 2.2(3) . . . . ?
N1 C8 C20 C21 -177.92(16) . . . . ?
N1 C15 C16 C17 176.31(14) . . . . ?
N1 C15 C16 C18 -3.1(2) . . . . ?
C1 C2 C3 C4 -1.8(3) . . . . ?
C2 C1 C34 C33 0.1(2) . . . . ?
C2 C3 C4 C5 177.83(15) . . . . ?
C2 C3 C4 C33 -0.3(2) . . . . ?
C3 C4 C5 C6 106.40(19) . . . . ?
C3 C4 C5 C24 -70.5(2) . . . . ?
C3 C4 C33 C32 -176.82(15) . . . . ?
C3 C4 C33 C34 2.3(2) . . . . ?
C4 C5 C6 C7 -174.00(14) . . . . ?
C4 C5 C6 C25 4.5(2) . . . . ?
C4 C5 C24 C23 177.30(15) . . . . ?
C4 C33 C34 C1 -2.2(2) . . . . ?
C5 C4 C33 C32 5.1(2) . . . . ?
C5 C4 C33 C34 -175.77(15) . . . . ?
C5 C6 C7 O1 177.64(14) . . . . ?
C5 C6 C7 C22 -4.4(2) . . . . ?
C5 C6 C25 C26 58.8(2) . . . . ?
C5 C6 C25 C30 -123.89(17) . . . . ?
C6 C5 C24 C23 0.4(2) . . . . ?
C6 C7 C22 C23 2.5(3) . . . . ?
C6 C25 C26 C27 -176.62(15) . . . . ?
C6 C25 C26 C31 9.1(2) . . . . ?
C6 C25 C30 O2 -5.1(2) . . . . ?
C6 C25 C30 C29 173.18(15) . . . . ?
C7 C6 C25 C26 -122.75(17) . . . . ?
C7 C6 C25 C30 54.6(2) . . . . ?
C7 C22 C23 C24 0.9(3) . . . . ?
C8 N1 C15 C14 -113.55(17) . . . . ?
C8 N1 C15 C16 67.85(19) . . . . ?
C8 C9 C10 C11 0.2(3) . . . . ?
C8 C20 C21 C11 -1.0(3) . . . . ?
C9 C8 C20 C19 -179.25(18) . . . . ?
C9 C8 C20 C21 0.7(3) . . . . ?
C9 C10 C11 C21 -0.5(3) . . . . ?
C10 C11 C21 C20 0.9(3) . . . . ?
C12 C13 C14 C15 -0.3(3) . . . . ?
C13 C12 C17 C16 0.3(3) . . . . ?
C13 C14 C15 N1 -176.69(15) . . . . ?
C13 C14 C15 C16 1.9(2) . . . . ?
C14 C15 C16 C17 -2.3(2) . . . . ?
C14 C15 C16 C18 178.27(16) . . . . ?
C15 N1 C8 C9 113.78(18) . . . . ?
C15 N1 C8 C20 -67.6(2) . . . . ?
C15 C16 C17 C12 1.2(3) . . . . ?
C15 C16 C18 C19 -34.1(3) . . . . ?
C16 C18 C19 C20 -0.1(3) . . . . ?
C17 C12 C13 C14 -0.7(3) . . . . ?
C17 C16 C18 C19 146.42(19) . . . . ?
C18 C16 C17 C12 -179.33(17) . . . . ?
C18 C19 C20 C8 34.7(3) . . . . ?
C18 C19 C20 C21 -145.2(2) . . . . ?
C19 C20 C21 C11 178.94(19) . . . . ?
C20 C8 C9 C10 -0.3(3) . . . . ?
C22 C23 C24 C5 -2.3(3) . . . . ?
C24 C5 C6 C7 2.9(2) . . . . ?
C24 C5 C6 C25 -178.60(15) . . . . ?
C25 C6 C7 O1 -0.9(2) . . . . ?
C25 C6 C7 C22 177.08(15) . . . . ?
C25 C26 C27 C28 0.8(2) . . . . ?
C25 C26 C31 C32 -75.8(2) . . . . ?
C25 C26 C31 C38 104.89(18) . . . . ?
C26 C25 C30 O2 172.36(13) . . . . ?
C26 C25 C30 C29 -9.4(2) . . . . ?
C26 C27 C28 C29 -4.6(3) . . . . ?
C26 C31 C32 C33 1.2(2) . . . . ?
C26 C31 C32 C35 -178.26(15) . . . . ?
C26 C31 C38 C37 178.79(15) . . . . ?
C27 C26 C31 C32 109.95(19) . . . . ?
C27 C26 C31 C38 -69.4(2) . . . . ?
C27 C28 C29 C30 1.4(2) . . . . ?
C28 C29 C30 O2 -175.99(14) . . . . ?
C28 C29 C30 C25 5.7(2) . . . . ?
C30 C25 C26 C27 6.0(2) . . . . ?
C30 C25 C26 C31 -168.36(14) . . . . ?
C31 C26 C27 C28 175.15(15) . . . . ?
C31 C32 C33 C4 64.5(2) . . . . ?
C31 C32 C33 C34 -114.62(18) . . . . ?
C31 C32 C35 C36 -0.9(3) . . . . ?
C32 C31 C38 C37 -0.6(2) . . . . ?
C32 C33 C34 C1 176.91(15) . . . . ?
C32 C35 C36 C37 0.1(3) . . . . ?
C33 C4 C5 C6 -75.5(2) . . . . ?
C33 C4 C5 C24 107.62(19) . . . . ?
C33 C32 C35 C36 179.73(16) . . . . ?
C34 C1 C2 C3 2.0(3) . . . . ?
C35 C32 C33 C4 -116.07(18) . . . . ?
C35 C32 C33 C34 64.8(2) . . . . ?
C35 C36 C37 C38 0.4(3) . . . . ?
C36 C37 C38 C31 -0.2(3) . . . . ?
C38 C31 C32 C33 -179.52(15) . . . . ?
C38 C31 C32 C35 1.1(2) . . . . ?
